data_7107477
loop_
_publ_author_name
'Qiang Liu'
'Qingyong Zhao'
'Jie Liu'
'Pan Wu'
'Hong Yi'
'Aiwen Lei'

_publ_section_title
;
 A trans diacyloxylation of indoles
;
_journal_name_full Chem.Commun.
_journal_page_first 3239
_journal_paper_doi 10.1039/c2cc17815j
_journal_volume 48
_journal_year 2012
_chemical_formula_sum 'C36 H46 N2 O12'
_chemical_formula_weight 698.75
_chemical_name_systematic
;
?
;
_space_group_IT_number 2
_symmetry_cell_setting triclinic
_symmetry_space_group_name_Hall '-P 1'
_symmetry_space_group_name_H-M 'P -1'
_atom_sites_solution_hydrogens geom
_atom_sites_solution_primary direct
_atom_sites_solution_secondary difmap
_audit_creation_method SHELXL-97
_cell_angle_alpha 75.704(2)
_cell_angle_beta 87.418(2)
_cell_angle_gamma 72.161(2)
_cell_formula_units_Z 4
_cell_length_a 9.1850(7)
_cell_length_b 13.9246(11)
_cell_length_c 16.2335(13)
_cell_measurement_reflns_used 1602
_cell_measurement_temperature 298(2)
_cell_measurement_theta_max 18.97
_cell_measurement_theta_min 2.28
_cell_volume 1914.1(3)
_computing_cell_refinement 'Bruker SMART'
_computing_data_collection 'Bruker SMART'
_computing_data_reduction 'Bruker SAINT'
_computing_molecular_graphics 'Bruker SHELXTL'
_computing_publication_material 'Bruker SHELXTL'
_computing_structure_refinement 'SHELXL-97 (Sheldrick, 1997)'
_computing_structure_solution 'SHELXS-97 (Sheldrick, 1990)'
_diffrn_ambient_temperature 298(2)
_diffrn_measured_fraction_theta_full 0.988
_diffrn_measured_fraction_theta_max 0.988
_diffrn_measurement_device_type 'CCD area detector'
_diffrn_measurement_method 'phi and omega scans'
_diffrn_radiation_monochromator graphite
_diffrn_radiation_source 'fine-focus sealed tube'
_diffrn_radiation_type MoK\a
_diffrn_radiation_wavelength 0.71073
_diffrn_reflns_av_R_equivalents 0.0463
_diffrn_reflns_av_sigmaI/netI 0.0909
_diffrn_reflns_limit_h_max 11
_diffrn_reflns_limit_h_min -11
_diffrn_reflns_limit_k_max 17
_diffrn_reflns_limit_k_min -17
_diffrn_reflns_limit_l_max 19
_diffrn_reflns_limit_l_min -19
_diffrn_reflns_number 13934
_diffrn_reflns_theta_full 26.00
_diffrn_reflns_theta_max 26.00
_diffrn_reflns_theta_min 1.78
_exptl_absorpt_coefficient_mu 0.091
_exptl_absorpt_correction_type none
_exptl_crystal_colour colourless
_exptl_crystal_density_diffrn 1.212
_exptl_crystal_density_method 'not measured'
_exptl_crystal_description block
_exptl_crystal_F_000 744
_exptl_crystal_size_max 0.20
_exptl_crystal_size_mid 0.20
_exptl_crystal_size_min 0.20
_refine_diff_density_max 0.291
_refine_diff_density_min -0.215
_refine_diff_density_rms 0.034
_refine_ls_extinction_method none
_refine_ls_goodness_of_fit_ref 0.901
_refine_ls_hydrogen_treatment constr
_refine_ls_matrix_type full
_refine_ls_number_parameters 463
_refine_ls_number_reflns 7448
_refine_ls_number_restraints 0
_refine_ls_restrained_S_all 0.901
_refine_ls_R_factor_all 0.1454
_refine_ls_R_factor_gt 0.0638
_refine_ls_shift/su_max 0.001
_refine_ls_shift/su_mean 0.000
_refine_ls_structure_factor_coef Fsqd
_refine_ls_weighting_details 'calc w=1/[\s^2^(Fo^2^)+(0.0501P)^2^+0.0000P] where P=(Fo^2^+2Fc^2^)/3'
_refine_ls_weighting_scheme calc
_refine_ls_wR_factor_gt 0.1233
_refine_ls_wR_factor_ref 0.1515
_reflns_number_gt 3393
_reflns_number_total 7448
_reflns_threshold_expression >2sigma(I)
_cod_data_source_file c2cc17815j.txt
_cod_data_source_block 101015cm
_cod_original_sg_symbol_H-M P-1
_cod_database_code 7107477

loop_
_symmetry_equiv_pos_as_xyz
'x, y, z'
'-x, -y, -z'

loop_
_atom_site_label
_atom_site_type_symbol
_atom_site_fract_x
_atom_site_fract_y
_atom_site_fract_z
_atom_site_U_iso_or_equiv
_atom_site_adp_type
_atom_site_occupancy
_atom_site_symmetry_multiplicity
_atom_site_calc_flag
_atom_site_refinement_flags
O1 O 0.7216(2) 0.71559(14) 0.21332(12) 0.0563(5) Uani 1 1 d .
O2 O 0.8615(3) 0.5927(2) 0.31995(15) 0.1084(10) Uani 1 1 d .
O3 O 0.7774(2) 0.63653(14) 0.01639(12) 0.0566(5) Uani 1 1 d .
O4 O 0.5982(4) 0.5675(2) 0.07337(19) 0.1323(12) Uani 1 1 d .
O5 O 0.7549(3) 0.94128(17) -0.08573(14) 0.0867(8) Uani 1 1 d .
O6 O 0.5885(3) 0.84665(16) -0.06866(13) 0.0705(6) Uani 1 1 d .
N1 N 0.7802(3) 0.79996(18) 0.02463(15) 0.0548(7) Uani 1 1 d .
C1 C 0.9224(4) 0.7916(2) 0.0620(2) 0.0571(8) Uani 1 1 d .
C2 C 0.9537(3) 0.7120(2) 0.13497(19) 0.0535(8) Uani 1 1 d .
C3 C 1.0893(4) 0.6855(3) 0.1803(2) 0.0692(10) Uani 1 1 d .
H3 H 1.1115 0.6307 0.2287 0.083 Uiso 1 1 calc R
C4 C 1.1929(4) 0.7405(3) 0.1538(3) 0.0804(11) Uani 1 1 d .
C5 C 1.1550(4) 0.8220(3) 0.0829(3) 0.0863(12) Uani 1 1 d .
H5 H 1.2228 0.8604 0.0664 0.104 Uiso 1 1 calc R
C6 C 1.0205(4) 0.8503(3) 0.0342(2) 0.0730(10) Uani 1 1 d .
H6 H 0.9981 0.9053 -0.0141 0.088 Uiso 1 1 calc R
C7 C 1.3441(4) 0.7117(4) 0.2024(2) 0.1235(17) Uani 1 1 d .
H7A H 1.3796 0.7716 0.1926 0.185 Uiso 1 1 calc R
H7B H 1.4184 0.6571 0.1831 0.185 Uiso 1 1 calc R
H7C H 1.3298 0.6883 0.2621 0.185 Uiso 1 1 calc R
C8 C 0.7316(3) 0.7114(2) 0.06765(17) 0.0505(8) Uani 1 1 d .
H8 H 0.6210 0.7314 0.0760 0.061 Uiso 1 1 calc R
C9 C 0.8216(3) 0.6696(2) 0.15175(18) 0.0518(8) Uani 1 1 d .
H9 H 0.8548 0.5933 0.1690 0.062 Uiso 1 1 calc R
C10 C 0.7100(4) 0.8709(2) -0.0479(2) 0.0605(9) Uani 1 1 d .
C11 C 0.4914(4) 0.9065(3) -0.1450(2) 0.0696(10) Uani 1 1 d .
C12 C 0.3779(4) 0.8483(3) -0.1435(2) 0.1062(14) Uani 1 1 d .
H12A H 0.4314 0.7760 -0.1389 0.159 Uiso 1 1 calc R
H12B H 0.3161 0.8763 -0.1951 0.159 Uiso 1 1 calc R
H12C H 0.3136 0.8551 -0.0957 0.159 Uiso 1 1 calc R
C13 C 0.4159(6) 1.0153(3) -0.1375(3) 0.158(2) Uani 1 1 d .
H13A H 0.3686 1.0139 -0.0834 0.236 Uiso 1 1 calc R
H13B H 0.3394 1.0508 -0.1822 0.236 Uiso 1 1 calc R
H13C H 0.4910 1.0513 -0.1420 0.236 Uiso 1 1 calc R
C14 C 0.5866(5) 0.9004(4) -0.2226(2) 0.1233(16) Uani 1 1 d .
H14A H 0.6613 0.9359 -0.2227 0.185 Uiso 1 1 calc R
H14B H 0.5216 0.9327 -0.2728 0.185 Uiso 1 1 calc R
H14C H 0.6377 0.8288 -0.2218 0.185 Uiso 1 1 calc R
C15 C 0.6953(4) 0.5705(3) 0.0231(2) 0.0741(10) Uani 1 1 d .
C16 C 0.7433(5) 0.5033(3) -0.0373(2) 0.0959(13) Uani 1 1 d .
H16A H 0.7004 0.4468 -0.0216 0.144 Uiso 1 1 calc R
H16B H 0.8529 0.4761 -0.0357 0.144 Uiso 1 1 calc R
H16C H 0.7077 0.5434 -0.0938 0.144 Uiso 1 1 calc R
C17 C 0.7538(4) 0.6682(3) 0.2956(2) 0.0656(9) Uani 1 1 d .
C18 C 0.6438(4) 0.7229(3) 0.3515(2) 0.0894(12) Uani 1 1 d .
H18A H 0.5803 0.6810 0.3774 0.134 Uiso 1 1 calc R
H18B H 0.5809 0.7885 0.3183 0.134 Uiso 1 1 calc R
H18C H 0.6992 0.7344 0.3950 0.134 Uiso 1 1 calc R
O7 O 0.2631(3) 0.07630(18) 0.57286(15) 0.0901(8) Uani 1 1 d .
O8 O 0.0035(3) 0.13296(16) 0.55675(13) 0.0710(6) Uani 1 1 d .
O9 O -0.0410(2) 0.35931(15) 0.47960(12) 0.0577(6) Uani 1 1 d .
O10 O -0.2867(3) 0.3830(3) 0.4604(2) 0.1530(15) Uani 1 1 d .
O11 O 0.0080(2) 0.28623(14) 0.28056(12) 0.0581(6) Uani 1 1 d .
O12 O -0.0020(3) 0.42208(18) 0.17266(14) 0.0968(9) Uani 1 1 d .
N2 N 0.1387(3) 0.20856(18) 0.46228(16) 0.0570(7) Uani 1 1 d .
C19 C 0.2651(4) 0.2367(2) 0.42074(19) 0.0559(8) Uani 1 1 d .
C20 C 0.2110(3) 0.3179(2) 0.34999(19) 0.0526(8) Uani 1 1 d .
C21 C 0.3112(4) 0.3623(3) 0.3015(2) 0.0649(9) Uani 1 1 d .
H21 H 0.2743 0.4175 0.2543 0.078 Uiso 1 1 calc R
C22 C 0.4665(5) 0.3256(3) 0.3222(2) 0.0786(11) Uani 1 1 d .
C23 C 0.5154(4) 0.2434(3) 0.3917(3) 0.0864(12) Uani 1 1 d .
H23 H 0.6197 0.2176 0.4055 0.104 Uiso 1 1 calc R
C24 C 0.4190(4) 0.1964(3) 0.4429(2) 0.0752(10) Uani 1 1 d .
H24 H 0.4561 0.1407 0.4897 0.090 Uiso 1 1 calc R
C25 C 0.5777(4) 0.3769(4) 0.2709(2) 0.1202(16) Uani 1 1 d .
H25A H 0.6009 0.4226 0.3003 0.180 Uiso 1 1 calc R
H25B H 0.5320 0.4161 0.2160 0.180 Uiso 1 1 calc R
H25C H 0.6702 0.3242 0.2641 0.180 Uiso 1 1 calc R
C26 C -0.0018(3) 0.2867(2) 0.42650(18) 0.0514(8) Uani 1 1 d .
H26 H -0.0838 0.2566 0.4223 0.062 Uiso 1 1 calc R
C27 C 0.0420(3) 0.3405(2) 0.33939(17) 0.0515(8) Uani 1 1 d .
H27 H -0.0123 0.4153 0.3236 0.062 Uiso 1 1 calc R
C28 C 0.1458(5) 0.1326(3) 0.5354(2) 0.0637(9) Uani 1 1 d .
C29 C -0.0282(5) 0.0657(3) 0.6364(2) 0.0810(11) Uani 1 1 d .
C30 C -0.2009(5) 0.0927(4) 0.6287(3) 0.161(2) Uani 1 1 d .
H30A H -0.2466 0.1659 0.6237 0.241 Uiso 1 1 calc R
H30B H -0.2372 0.0542 0.6785 0.241 Uiso 1 1 calc R
H30C H -0.2281 0.0751 0.5792 0.241 Uiso 1 1 calc R
C31 C 0.0518(6) -0.0471(3) 0.6385(3) 0.1335(18) Uani 1 1 d .
H31A H 0.0264 -0.0619 0.5873 0.200 Uiso 1 1 calc R
H31B H 0.0196 -0.0905 0.6867 0.200 Uiso 1 1 calc R
H31C H 0.1605 -0.0605 0.6429 0.200 Uiso 1 1 calc R
C32 C 0.0228(5) 0.0963(3) 0.7101(2) 0.1244(16) Uani 1 1 d .
H32A H 0.1321 0.0808 0.7107 0.187 Uiso 1 1 calc R
H32B H -0.0072 0.0581 0.7623 0.187 Uiso 1 1 calc R
H32C H -0.0240 0.1695 0.7045 0.187 Uiso 1 1 calc R
C33 C -0.1894(5) 0.4015(3) 0.4920(2) 0.0721(10) Uani 1 1 d .
C34 C -0.2134(4) 0.4732(3) 0.5486(2) 0.0894(12) Uani 1 1 d .
H34A H -0.3199 0.4956 0.5612 0.134 Uiso 1 1 calc R
H34B H -0.1820 0.5326 0.5208 0.134 Uiso 1 1 calc R
H34C H -0.1540 0.4379 0.6004 0.134 Uiso 1 1 calc R
C35 C -0.0117(4) 0.3361(3) 0.1987(2) 0.0599(8) Uani 1 1 d .
C36 C -0.0447(4) 0.2723(3) 0.1448(2) 0.0849(11) Uani 1 1 d .
H36A H -0.1502 0.2743 0.1495 0.127 Uiso 1 1 calc R
H36B H 0.0195 0.2016 0.1636 0.127 Uiso 1 1 calc R
H36C H -0.0249 0.2998 0.0865 0.127 Uiso 1 1 calc R

loop_
_atom_site_aniso_label
_atom_site_aniso_U_11
_atom_site_aniso_U_22
_atom_site_aniso_U_33
_atom_site_aniso_U_23
_atom_site_aniso_U_13
_atom_site_aniso_U_12
O1 0.0584(14) 0.0625(13) 0.0464(13) -0.0154(11) 0.0058(11) -0.0151(11)
O2 0.134(3) 0.0871(19) 0.0658(17) -0.0142(15) -0.0121(17) 0.0196(18)
O3 0.0685(14) 0.0586(12) 0.0557(13) -0.0223(11) 0.0097(11) -0.0328(12)
O4 0.165(3) 0.175(3) 0.137(3) -0.092(2) 0.084(2) -0.134(3)
O5 0.121(2) 0.0649(15) 0.0801(17) 0.0007(13) -0.0083(15) -0.0503(16)
O6 0.0770(16) 0.0703(15) 0.0630(15) -0.0025(12) -0.0108(13) -0.0296(13)
N1 0.0649(18) 0.0510(15) 0.0539(16) -0.0135(13) 0.0015(14) -0.0247(14)
C1 0.060(2) 0.065(2) 0.060(2) -0.0308(18) 0.0078(17) -0.0278(18)
C2 0.052(2) 0.061(2) 0.054(2) -0.0267(17) 0.0053(17) -0.0168(17)
C3 0.054(2) 0.093(3) 0.065(2) -0.036(2) 0.0027(19) -0.015(2)
C4 0.056(2) 0.124(3) 0.080(3) -0.052(3) 0.013(2) -0.034(3)
C5 0.076(3) 0.128(4) 0.092(3) -0.057(3) 0.028(2) -0.064(3)
C6 0.080(3) 0.088(3) 0.074(2) -0.036(2) 0.015(2) -0.047(2)
C7 0.061(3) 0.217(5) 0.120(4) -0.079(4) 0.005(3) -0.051(3)
C8 0.0506(19) 0.0536(18) 0.0518(19) -0.0182(16) 0.0033(15) -0.0184(16)
C9 0.0499(19) 0.0526(18) 0.0535(19) -0.0211(16) 0.0001(16) -0.0102(16)
C10 0.079(3) 0.050(2) 0.056(2) -0.0165(18) 0.0060(19) -0.0229(19)
C11 0.087(3) 0.062(2) 0.053(2) -0.0073(18) -0.014(2) -0.017(2)
C12 0.102(3) 0.127(3) 0.092(3) -0.009(3) -0.021(3) -0.047(3)
C13 0.171(5) 0.082(3) 0.190(5) -0.052(3) -0.084(4) 0.032(3)
C14 0.153(4) 0.177(5) 0.064(3) -0.031(3) 0.011(3) -0.086(4)
C15 0.098(3) 0.088(3) 0.061(2) -0.027(2) 0.018(2) -0.059(2)
C16 0.148(4) 0.097(3) 0.077(3) -0.047(2) 0.021(2) -0.068(3)
C17 0.081(3) 0.064(2) 0.049(2) -0.0179(19) 0.001(2) -0.015(2)
C18 0.096(3) 0.114(3) 0.058(2) -0.033(2) 0.015(2) -0.025(3)
O7 0.0814(19) 0.0814(17) 0.0822(18) 0.0039(14) -0.0124(15) -0.0055(15)
O8 0.0757(17) 0.0671(14) 0.0656(15) 0.0002(12) 0.0017(13) -0.0280(13)
O9 0.0609(15) 0.0622(13) 0.0580(13) -0.0247(11) 0.0062(11) -0.0228(12)
O10 0.0596(18) 0.219(4) 0.235(4) -0.173(3) 0.013(2) -0.029(2)
O11 0.0759(15) 0.0546(12) 0.0482(13) -0.0136(11) -0.0027(11) -0.0245(11)
O12 0.163(3) 0.0604(15) 0.0593(16) -0.0090(13) 0.0166(16) -0.0287(17)
N2 0.0573(18) 0.0532(15) 0.0562(17) -0.0057(14) -0.0007(14) -0.0165(14)
C19 0.057(2) 0.062(2) 0.057(2) -0.0250(17) 0.0054(17) -0.0220(18)
C20 0.058(2) 0.0548(19) 0.055(2) -0.0259(17) 0.0086(17) -0.0226(17)
C21 0.078(3) 0.078(2) 0.056(2) -0.0324(18) 0.0154(19) -0.038(2)
C22 0.080(3) 0.111(3) 0.070(3) -0.043(2) 0.020(2) -0.051(3)
C23 0.056(2) 0.128(3) 0.086(3) -0.047(3) 0.011(2) -0.028(3)
C24 0.061(2) 0.096(3) 0.069(2) -0.026(2) -0.001(2) -0.020(2)
C25 0.104(3) 0.192(5) 0.110(3) -0.060(3) 0.045(3) -0.097(3)
C26 0.055(2) 0.0531(18) 0.0499(19) -0.0178(16) 0.0018(16) -0.0185(17)
C27 0.065(2) 0.0448(17) 0.0491(18) -0.0153(15) 0.0045(16) -0.0213(16)
C28 0.070(3) 0.062(2) 0.061(2) -0.0185(19) 0.000(2) -0.018(2)
C29 0.115(3) 0.072(3) 0.053(2) 0.0022(19) 0.008(2) -0.038(2)
C30 0.116(4) 0.201(5) 0.136(4) 0.052(4) 0.014(3) -0.082(4)
C31 0.234(6) 0.071(3) 0.099(3) 0.001(2) -0.001(3) -0.067(3)
C32 0.170(5) 0.129(4) 0.071(3) -0.038(3) 0.012(3) -0.032(3)
C33 0.064(3) 0.084(3) 0.078(3) -0.042(2) 0.009(2) -0.021(2)
C34 0.100(3) 0.097(3) 0.081(3) -0.052(2) 0.022(2) -0.023(2)
C35 0.067(2) 0.057(2) 0.048(2) -0.0136(18) 0.0068(17) -0.0096(18)
C36 0.101(3) 0.107(3) 0.057(2) -0.035(2) 0.006(2) -0.036(2)

loop_
_atom_type_symbol
_atom_type_description
_atom_type_scat_dispersion_real
_atom_type_scat_dispersion_imag
_atom_type_scat_source
C C 0.0033 0.0016 'International Tables Vol C Tables 4.2.6.8 and 6.1.1.4'
H H 0.0000 0.0000 'International Tables Vol C Tables 4.2.6.8 and 6.1.1.4'
N N 0.0061 0.0033 'International Tables Vol C Tables 4.2.6.8 and 6.1.1.4'
O O 0.0106 0.0060 'International Tables Vol C Tables 4.2.6.8 and 6.1.1.4'

loop_
_geom_angle_atom_site_label_1
_geom_angle_atom_site_label_2
_geom_angle_atom_site_label_3
_geom_angle
C17 O1 C9 117.2(2)
C15 O3 C8 116.5(2)
C10 O6 C11 122.2(2)
C10 N1 C1 126.4(3)
C10 N1 C8 124.0(2)
C1 N1 C8 109.0(2)
C2 C1 C6 122.0(3)
C2 C1 N1 109.2(3)
C6 C1 N1 128.8(3)
C3 C2 C1 120.0(3)
C3 C2 C9 130.6(3)
C1 C2 C9 109.3(3)
C2 C3 C4 120.0(3)
C2 C3 H3 120.0
C4 C3 H3 120.0
C5 C4 C3 118.3(3)
C5 C4 C7 120.9(4)
C3 C4 C7 120.8(4)
C4 C5 C6 123.7(3)
C4 C5 H5 118.2
C6 C5 H5 118.2
C1 C6 C5 116.0(3)
C1 C6 H6 122.0
C5 C6 H6 122.0
C4 C7 H7A 109.5
C4 C7 H7B 109.5
H7A C7 H7B 109.5
C4 C7 H7C 109.5
H7A C7 H7C 109.5
H7B C7 H7C 109.5
O3 C8 N1 106.8(2)
O3 C8 C9 110.2(2)
N1 C8 C9 104.6(2)
O3 C8 H8 111.6
N1 C8 H8 111.6
C9 C8 H8 111.6
O1 C9 C2 110.6(2)
O1 C9 C8 106.0(2)
C2 C9 C8 103.4(2)
O1 C9 H9 112.1
C2 C9 H9 112.1
C8 C9 H9 112.1
O5 C10 O6 127.1(3)
O5 C10 N1 123.9(3)
O6 C10 N1 109.0(3)
O6 C11 C13 109.6(3)
O6 C11 C12 102.8(3)
C13 C11 C12 111.9(4)
O6 C11 C14 109.1(3)
C13 C11 C14 113.4(4)
C12 C11 C14 109.4(3)
C11 C12 H12A 109.5
C11 C12 H12B 109.5
H12A C12 H12B 109.5
C11 C12 H12C 109.5
H12A C12 H12C 109.5
H12B C12 H12C 109.5
C11 C13 H13A 109.5
C11 C13 H13B 109.5
H13A C13 H13B 109.5
C11 C13 H13C 109.5
H13A C13 H13C 109.5
H13B C13 H13C 109.5
C11 C14 H14A 109.5
C11 C14 H14B 109.5
H14A C14 H14B 109.5
C11 C14 H14C 109.5
H14A C14 H14C 109.5
H14B C14 H14C 109.5
O4 C15 O3 122.0(3)
O4 C15 C16 125.9(3)
O3 C15 C16 112.1(3)
C15 C16 H16A 109.5
C15 C16 H16B 109.5
H16A C16 H16B 109.5
C15 C16 H16C 109.5
H16A C16 H16C 109.5
H16B C16 H16C 109.5
O2 C17 O1 123.0(3)
O2 C17 C18 125.1(3)
O1 C17 C18 111.8(3)
C17 C18 H18A 109.5
C17 C18 H18B 109.5
H18A C18 H18B 109.5
C17 C18 H18C 109.5
H18A C18 H18C 109.5
H18B C18 H18C 109.5
C28 O8 C29 121.9(3)
C33 O9 C26 117.5(2)
C35 O11 C27 117.4(2)
C28 N2 C19 126.3(3)
C28 N2 C26 123.3(3)
C19 N2 C26 109.2(2)
C24 C19 C20 121.5(3)
C24 C19 N2 129.6(3)
C20 C19 N2 108.9(3)
C21 C20 C19 119.9(3)
C21 C20 C27 130.8(3)
C19 C20 C27 109.4(3)
C20 C21 C22 120.7(3)
C20 C21 H21 119.7
C22 C21 H21 119.7
C23 C22 C21 117.5(3)
C23 C22 C25 121.4(4)
C21 C22 C25 121.1(4)
C22 C23 C24 124.0(4)
C22 C23 H23 118.0
C24 C23 H23 118.0
C19 C24 C23 116.5(3)
C19 C24 H24 121.8
C23 C24 H24 121.8
C22 C25 H25A 109.5
C22 C25 H25B 109.5
H25A C25 H25B 109.5
C22 C25 H25C 109.5
H25A C25 H25C 109.5
H25B C25 H25C 109.5
O9 C26 N2 106.5(2)
O9 C26 C27 109.1(2)
N2 C26 C27 104.2(2)
O9 C26 H26 112.2
N2 C26 H26 112.2
C27 C26 H26 112.2
O11 C27 C20 110.7(2)
O11 C27 C26 105.3(2)
C20 C27 C26 102.9(2)
O11 C27 H27 112.4
C20 C27 H27 112.4
C26 C27 H27 112.4
O7 C28 O8 127.1(3)
O7 C28 N2 124.2(3)
O8 C28 N2 108.7(3)
O8 C29 C32 108.7(3)
O8 C29 C31 110.1(3)
C32 C29 C31 111.5(3)
O8 C29 C30 101.1(3)
C32 C29 C30 112.5(4)
C31 C29 C30 112.3(4)
C29 C30 H30A 109.5
C29 C30 H30B 109.5
H30A C30 H30B 109.5
C29 C30 H30C 109.5
H30A C30 H30C 109.5
H30B C30 H30C 109.5
C29 C31 H31A 109.5
C29 C31 H31B 109.5
H31A C31 H31B 109.5
C29 C31 H31C 109.5
H31A C31 H31C 109.5
H31B C31 H31C 109.5
C29 C32 H32A 109.5
C29 C32 H32B 109.5
H32A C32 H32B 109.5
C29 C32 H32C 109.5
H32A C32 H32C 109.5
H32B C32 H32C 109.5
O10 C33 O9 122.7(3)
O10 C33 C34 125.3(4)
O9 C33 C34 111.9(3)
C33 C34 H34A 109.5
C33 C34 H34B 109.5
H34A C34 H34B 109.5
C33 C34 H34C 109.5
H34A C34 H34C 109.5
H34B C34 H34C 109.5
O12 C35 O11 122.7(3)
O12 C35 C36 124.9(3)
O11 C35 C36 112.3(3)
C35 C36 H36A 109.5
C35 C36 H36B 109.5
H36A C36 H36B 109.5
C35 C36 H36C 109.5
H36A C36 H36C 109.5
H36B C36 H36C 109.5

loop_
_geom_bond_atom_site_label_1
_geom_bond_atom_site_label_2
_geom_bond_distance
O1 C17 1.338(3)
O1 C9 1.459(3)
O2 C17 1.197(4)
O3 C15 1.340(3)
O3 C8 1.444(3)
O4 C15 1.185(4)
O5 C10 1.199(3)
O6 C10 1.339(3)
O6 C11 1.469(3)
N1 C10 1.372(3)
N1 C1 1.425(3)
N1 C8 1.447(3)
C1 C2 1.378(4)
C1 C6 1.385(4)
C2 C3 1.377(4)
C2 C9 1.492(4)
C3 C4 1.388(4)
C3 H3 0.9300
C4 C5 1.371(5)
C4 C7 1.521(4)
C5 C6 1.393(4)
C5 H5 0.9300
C6 H6 0.9300
C7 H7A 0.9600
C7 H7B 0.9600
C7 H7C 0.9600
C8 C9 1.517(3)
C8 H8 0.9800
C9 H9 0.9800
C11 C13 1.494(5)
C11 C12 1.501(4)
C11 C14 1.506(5)
C12 H12A 0.9600
C12 H12B 0.9600
C12 H12C 0.9600
C13 H13A 0.9600
C13 H13B 0.9600
C13 H13C 0.9600
C14 H14A 0.9600
C14 H14B 0.9600
C14 H14C 0.9600
C15 C16 1.481(4)
C16 H16A 0.9600
C16 H16B 0.9600
C16 H16C 0.9600
C17 C18 1.487(4)
C18 H18A 0.9600
C18 H18B 0.9600
C18 H18C 0.9600
O7 C28 1.204(4)
O8 C28 1.335(4)
O8 C29 1.473(3)
O9 C33 1.337(4)
O9 C26 1.440(3)
O10 C33 1.173(4)
O11 C35 1.331(3)
O11 C27 1.452(3)
O12 C35 1.197(3)
N2 C28 1.370(4)
N2 C19 1.426(4)
N2 C26 1.443(3)
C19 C24 1.379(4)
C19 C20 1.382(4)
C20 C21 1.375(4)
C20 C27 1.496(4)
C21 C22 1.386(4)
C21 H21 0.9300
C22 C23 1.371(5)
C22 C25 1.524(4)
C23 C24 1.387(4)
C23 H23 0.9300
C24 H24 0.9300
C25 H25A 0.9600
C25 H25B 0.9600
C25 H25C 0.9600
C26 C27 1.527(4)
C26 H26 0.9800
C27 H27 0.9800
C29 C32 1.503(5)
C29 C31 1.508(5)
C29 C30 1.517(5)
C30 H30A 0.9600
C30 H30B 0.9600
C30 H30C 0.9600
C31 H31A 0.9600
C31 H31B 0.9600
C31 H31C 0.9600
C32 H32A 0.9600
C32 H32B 0.9600
C32 H32C 0.9600
C33 C34 1.480(4)
C34 H34A 0.9600
C34 H34B 0.9600
C34 H34C 0.9600
C35 C36 1.490(4)
C36 H36A 0.9600
C36 H36B 0.9600
C36 H36C 0.9600
